data_2103848
loop_
_publ_author_name
'Zakaria, Choudhury M.'
'Ferguson, George'
'Lough, Alan J.'
'Glidewell, Christopher'

_publ_section_title
;
 (1<i>R</i>,3<i>S</i>)-Camphoric acid as a building block in
 supramolecular chemistry: adducts with organic polyamines
;
_journal_issue 1
_journal_name_full 'Acta Crystallographica Section B'
_journal_page_first 118
_journal_page_last 131
_journal_paper_doi 10.1107/S0108768102022358
_journal_volume 59
_journal_year 2003
_chemical_formula_moiety 'C10 H14 O4, C4 H12 N2'
_chemical_formula_sum 'C14 H26 N2 O4'
_chemical_formula_weight 286.37
_chemical_name_systematic
;
(1R,3S)-Camphoric acid--piperazine (1/1)
;
_space_group_IT_number 18
_symmetry_cell_setting orthorhombic
_symmetry_space_group_name_Hall 'P 2 2ab'
_symmetry_space_group_name_H-M 'P 21 21 2'
_atom_sites_solution_hydrogens geom
_atom_sites_solution_primary direct
_atom_sites_solution_secondary difmap
_cell_angle_alpha 90.00
_cell_angle_beta 90.00
_cell_angle_gamma 90.00
_cell_formula_units_Z 4
_cell_length_a 19.1277(4)
_cell_length_b 7.5743(6)
_cell_length_c 10.6920(12)
_cell_measurement_reflns_used 1776
_cell_measurement_temperature 150.0(10)
_cell_measurement_theta_max 26.03
_cell_measurement_theta_min 2.86
_cell_volume 1549.0(2)
_computing_cell_refinement 'DENZO-SMN (Otwinowski & Minor, 1997)'
_computing_data_collection 'Kappa-CCD server software (Nonius, 1997)'
_computing_data_reduction 'DENZO-SMN (Otwinowski & Minor, 1997)'
_computing_molecular_graphics 'PLATON (Spek, 2002)'
_computing_publication_material 'SHELXL-97 (Sheldrick, 1997a) and PRPKAPPA (Ferguson, 1999)'
_computing_structure_refinement 'SHELXL-97 (Sheldrick, 1997a)'
_computing_structure_solution 'SHELXS-97 (Sheldrick, 1997b)'
_diffrn_ambient_temperature 150.0(10)
_diffrn_measured_fraction_theta_full 0.996
_diffrn_measured_fraction_theta_max 0.996
_diffrn_measurement_device_type Kappa-CCD
_diffrn_measurement_method '\f scans, and \w scans with \k offsets'
_diffrn_radiation_monochromator graphite
_diffrn_radiation_source 'fine-focus sealed X-ray tube'
_diffrn_radiation_type 'Mo K\a'
_diffrn_radiation_wavelength 0.71073
_diffrn_reflns_av_R_equivalents 0.057
_diffrn_reflns_av_sigmaI/netI 0.0518
_diffrn_reflns_limit_h_max 23
_diffrn_reflns_limit_h_min 0
_diffrn_reflns_limit_k_max 9
_diffrn_reflns_limit_k_min 0
_diffrn_reflns_limit_l_max 13
_diffrn_reflns_limit_l_min 0
_diffrn_reflns_number 6537
_diffrn_reflns_theta_full 26.03
_diffrn_reflns_theta_max 26.03
_diffrn_reflns_theta_min 2.86
_diffrn_standards_decay_% 0
_exptl_absorpt_coefficient_mu 0.089
_exptl_absorpt_correction_type none
_exptl_crystal_colour colourless
_exptl_crystal_density_diffrn 1.228
_exptl_crystal_density_method 'not measured'
_exptl_crystal_description block
_exptl_crystal_F_000 624
_exptl_crystal_size_max 0.35
_exptl_crystal_size_mid 0.30
_exptl_crystal_size_min 0.28
_refine_diff_density_max 0.181
_refine_diff_density_min -0.171
_refine_ls_extinction_coef 0.036(5)
_refine_ls_extinction_expression Fc^*^=kFc[1+0.001xFc^2^\l^3^/sin(2\q)]^-1/4^
_refine_ls_extinction_method SHELXL
_refine_ls_goodness_of_fit_ref 1.201
_refine_ls_hydrogen_treatment constr
_refine_ls_matrix_type full
_refine_ls_number_parameters 266
_refine_ls_number_reflns 1776
_refine_ls_number_restraints 50
_refine_ls_restrained_S_all 1.193
_refine_ls_R_factor_all 0.0786
_refine_ls_R_factor_gt 0.0587
_refine_ls_shift/su_max 0.001
_refine_ls_shift/su_mean 0.000
_refine_ls_structure_factor_coef Fsqd
_refine_ls_weighting_details 'w=1/[\s^2^(Fo^2^)+(0.0089P)^2^+1.4657P] where P=(Fo^2^+2Fc^2^)/3'
_refine_ls_weighting_scheme calc
_refine_ls_wR_factor_gt 0.1409
_refine_ls_wR_factor_ref 0.1494
_reflns_number_gt 1373
_reflns_number_total 1776
_reflns_threshold_expression >2\s(I)
_cod_data_source_file na0144.cif
_cod_data_source_block VI
_cod_database_code 2103848
_cod_database_fobs_code 2103848

loop_
_symmetry_equiv_pos_as_xyz
'x, y, z'
'-x, -y, z'
'x+1/2, -y+1/2, -z'
'-x+1/2, y+1/2, -z'

loop_
_atom_site_label
_atom_site_fract_x
_atom_site_fract_y
_atom_site_fract_z
_atom_site_U_iso_or_equiv
_atom_site_adp_type
_atom_site_calc_flag
_atom_site_refinement_flags
_atom_site_occupancy
_atom_site_disorder_assembly
_atom_site_disorder_group
_atom_site_type_symbol
N1 0.2362(2) 0.3589(5) 0.3404(4) 0.0335(10) Uani d . 1 . . N
N4 0.2633(2) 0.6309(5) 0.1617(4) 0.0356(11) Uani d . 1 . . N
C2 0.1978(3) 0.5316(6) 0.3450(5) 0.0411(13) Uani d . 1 . . C
C3 0.2434(3) 0.6771(7) 0.2918(6) 0.0409(13) Uani d . 1 . . C
C5 0.3004(2) 0.4618(6) 0.1533(5) 0.0355(12) Uani d . 1 . . C
C6 0.2567(3) 0.3163(6) 0.2103(6) 0.0364(12) Uani d . 1 . . C
O11 -0.1439(10) 0.167(2) 0.527(2) 0.042(2) Uani d PD 0.50 A -1 O
O12 -0.1821(8) -0.066(3) 0.433(3) 0.0358(17) Uani d PD 0.50 A -1 O
O13 0.1405(9) -0.159(2) 0.547(2) 0.042(2) Uani d PD 0.50 A -1 O
O14 0.1767(8) 0.094(3) 0.460(3) 0.0358(17) Uani d PD 0.50 A -1 O
C11 -0.0610(6) -0.0192(12) 0.3984(8) 0.034(2) Uani d PD 0.50 A -1 C
C12 0.0043(5) 0.0509(8) 0.4667(7) 0.025(2) Uani d PD 0.50 A -1 C
C13 0.0632(6) -0.0542(11) 0.4017(10) 0.034(2) Uani d PD 0.50 A -1 C
C14 0.0330(6) -0.2422(11) 0.3880(15) 0.056(4) Uani d PD 0.50 A -1 C
C15 -0.0474(6) -0.2198(11) 0.3869(15) 0.050(3) Uani d PD 0.50 A -1 C
C16 -0.1304(7) 0.032(3) 0.461(2) 0.0397(16) Uani d PD 0.50 A -1 C
C17 -0.0726(5) 0.0463(16) 0.2631(8) 0.054(3) Uani d PD 0.50 A -1 C
C18 0.1338(9) -0.034(3) 0.469(2) 0.0397(16) Uani d PD 0.50 A -1 C
C19 0.0138(7) 0.2503(10) 0.4486(13) 0.049(3) Uani d PD 0.50 A -1 C
C110 -0.0009(19) -0.012(5) 0.6046(7) 0.043(3) Uani d PD 0.50 A -1 C
O21 0.6687(7) 1.1183(18) 0.0342(16) 0.0436(18) Uani d PD 0.50 B -2 O
O22 0.6456(4) 0.8406(11) -0.0144(12) 0.026(2) Uani d PD 0.50 B -2 O
O23 0.3211(7) 0.924(2) 0.0629(16) 0.0436(18) Uani d PD 0.50 B -2 O
O24 0.3570(4) 1.1564(11) -0.0504(11) 0.026(2) Uani d PD 0.50 B -2 O
C21 0.5608(6) 0.9749(15) 0.1126(11) 0.031(5) Uani d PD 0.50 B -2 C
C22 0.5017(5) 1.0712(10) 0.0412(8) 0.031(2) Uani d PD 0.50 B -2 C
C23 0.4338(6) 1.0033(17) 0.1039(13) 0.031(5) Uani d PD 0.50 B -2 C
C24 0.4509(5) 0.8085(14) 0.1349(17) 0.068(4) Uani d PD 0.50 B -2 C
C25 0.5312(5) 0.7878(13) 0.1302(12) 0.044(3) Uani d PD 0.50 B -2 C
C26 0.6312(9) 0.981(2) 0.043(3) 0.0263(13) Uani d PD 0.50 B -2 C
C27 0.5742(5) 1.0573(17) 0.2416(9) 0.062(3) Uani d PD 0.50 B -2 C
C28 0.3663(9) 1.036(3) 0.029(2) 0.0263(13) Uani d PD 0.50 B -2 C
C29 0.5095(7) 1.2719(10) 0.0434(12) 0.050(3) Uani d PD 0.50 B -2 C
C210 0.500(2) 1.022(5) -0.0988(7) 0.039(6) Uani d PD 0.50 B -2 C
H1A 0.2754 0.3653 0.3899 0.040 Uiso calc R 1 . . H
H1B 0.2080 0.2707 0.3713 0.040 Uiso calc R 1 . . H
H4A 0.2236 0.6254 0.1134 0.043 Uiso calc R 1 . . H
H4B 0.2913 0.7187 0.1298 0.043 Uiso calc R 1 . . H
H2A 0.1853 0.5598 0.4326 0.049 Uiso calc R 1 . . H
H2B 0.1541 0.5228 0.2959 0.049 Uiso calc R 1 . . H
H3A 0.2176 0.7904 0.2926 0.049 Uiso calc R 1 . . H
H3B 0.2860 0.6909 0.3437 0.049 Uiso calc R 1 . . H
H5A 0.3456 0.4704 0.1979 0.043 Uiso calc R 1 . . H
H5B 0.3102 0.4340 0.0645 0.043 Uiso calc R 1 . . H
H6A 0.2142 0.2985 0.1591 0.044 Uiso calc R 1 . . H
H6B 0.2837 0.2048 0.2097 0.044 Uiso calc R 1 . . H
H13 0.0688 -0.0046 0.3155 0.041 Uiso calc PR 0.50 A -1 H
H14A 0.0477 -0.3174 0.4590 0.068 Uiso calc PR 0.50 A -1 H
H14B 0.0492 -0.2973 0.3092 0.068 Uiso calc PR 0.50 A -1 H
H15A -0.0674 -0.2661 0.3081 0.060 Uiso calc PR 0.50 A -1 H
H15B -0.0688 -0.2839 0.4580 0.060 Uiso calc PR 0.50 A -1 H
H17A -0.0310 0.0206 0.2128 0.082 Uiso calc PR 0.50 A -1 H
H17B -0.0810 0.1740 0.2638 0.082 Uiso calc PR 0.50 A -1 H
H17C -0.1131 -0.0140 0.2269 0.082 Uiso calc PR 0.50 A -1 H
H19A 0.0556 0.2896 0.4938 0.074 Uiso calc PR 0.50 A -1 H
H19B -0.0273 0.3125 0.4812 0.074 Uiso calc PR 0.50 A -1 H
H19C 0.0192 0.2763 0.3594 0.074 Uiso calc PR 0.50 A -1 H
H11A -0.0069 -0.1405 0.6066 0.064 Uiso calc PR 0.50 A -1 H
H11B -0.0411 0.0446 0.6449 0.064 Uiso calc PR 0.50 A -1 H
H11C 0.0420 0.0201 0.6492 0.064 Uiso calc PR 0.50 A -1 H
H23 0.4288 1.0673 0.1852 0.038 Uiso calc PR 0.50 B -2 H
H24A 0.4332 0.7781 0.2192 0.082 Uiso calc PR 0.50 B -2 H
H24B 0.4285 0.7291 0.0732 0.082 Uiso calc PR 0.50 B -2 H
H25A 0.5487 0.7351 0.2089 0.053 Uiso calc PR 0.50 B -2 H
H25B 0.5450 0.7109 0.0595 0.053 Uiso calc PR 0.50 B -2 H
H27A 0.5932 1.1766 0.2311 0.093 Uiso calc PR 0.50 B -2 H
H27B 0.6078 0.9846 0.2877 0.093 Uiso calc PR 0.50 B -2 H
H27C 0.5302 1.0634 0.2883 0.093 Uiso calc PR 0.50 B -2 H
H9A 0.5107 1.3131 0.1302 0.075 Uiso calc PR 0.50 B -2 H
H9B 0.4697 1.3259 0.0002 0.075 Uiso calc PR 0.50 B -2 H
H9C 0.5529 1.3055 0.0011 0.075 Uiso calc PR 0.50 B -2 H
H21A 0.4953 0.8943 -0.1076 0.058 Uiso calc PR 0.50 B -2 H
H21B 0.5436 1.0611 -0.1386 0.058 Uiso calc PR 0.50 B -2 H
H21C 0.4603 1.0811 -0.1390 0.058 Uiso calc PR 0.50 B -2 H

loop_
_atom_site_aniso_label
_atom_site_aniso_U_11
_atom_site_aniso_U_22
_atom_site_aniso_U_33
_atom_site_aniso_U_12
_atom_site_aniso_U_13
_atom_site_aniso_U_23
N1 0.026(2) 0.036(2) 0.039(3) -0.0021(18) 0.000(2) 0.001(2)
N4 0.032(2) 0.036(2) 0.039(3) -0.0023(19) -0.003(2) 0.003(2)
C2 0.041(3) 0.048(3) 0.034(3) 0.003(2) 0.005(3) -0.003(3)
C3 0.035(3) 0.042(3) 0.046(3) 0.004(3) -0.002(3) -0.002(3)
C5 0.024(2) 0.033(2) 0.050(3) 0.004(2) 0.004(2) -0.005(3)
C6 0.041(3) 0.029(2) 0.040(3) 0.000(2) 0.005(3) -0.009(2)
O11 0.034(2) 0.041(2) 0.052(6) -0.0034(18) 0.001(5) 0.010(6)
O12 0.040(3) 0.037(6) 0.030(9) -0.001(3) 0.008(3) -0.001(3)
O13 0.034(2) 0.041(2) 0.052(6) -0.0034(18) 0.001(5) 0.010(6)
O14 0.040(3) 0.037(6) 0.030(9) -0.001(3) 0.008(3) -0.001(3)
C11 0.027(3) 0.042(7) 0.034(3) 0.017(5) 0.009(4) 0.001(3)
C12 0.025(4) 0.025(5) 0.026(4) -0.004(5) 0.000(5) 0.003(4)
C13 0.027(3) 0.042(7) 0.034(3) 0.017(5) 0.009(4) 0.001(3)
C14 0.029(6) 0.038(6) 0.101(11) 0.003(5) -0.027(7) -0.029(7)
C15 0.040(7) 0.029(5) 0.081(9) 0.016(5) -0.008(6) -0.016(6)
C16 0.041(3) 0.050(3) 0.028(4) 0.004(3) -0.020(8) 0.006(11)
C17 0.039(5) 0.090(8) 0.034(5) 0.013(6) 0.015(4) 0.009(6)
C18 0.041(3) 0.050(3) 0.028(4) 0.004(3) -0.020(8) 0.006(11)
C19 0.030(7) 0.027(5) 0.090(10) 0.002(4) 0.013(7) 0.004(7)
C110 0.030(4) 0.064(8) 0.035(5) 0.005(6) -0.022(10) -0.009(12)
O21 0.040(4) 0.043(6) 0.047(6) -0.010(4) 0.006(3) -0.007(3)
O22 0.0309(18) 0.0374(18) 0.009(7) 0.0021(15) 0.003(2) -0.002(2)
O23 0.040(4) 0.043(6) 0.047(6) -0.010(4) 0.006(3) -0.007(3)
O24 0.0309(18) 0.0374(18) 0.009(7) 0.0021(15) 0.003(2) -0.002(2)
C21 0.020(8) 0.042(8) 0.032(10) 0.003(6) 0.009(7) 0.001(8)
C22 0.028(4) 0.025(4) 0.040(5) 0.006(4) -0.006(5) 0.002(4)
C23 0.032(10) 0.038(8) 0.025(9) -0.009(7) 0.004(7) 0.007(7)
C24 0.031(6) 0.049(6) 0.123(13) -0.001(5) 0.011(7) 0.038(8)
C25 0.031(5) 0.049(5) 0.053(7) 0.013(5) 0.000(5) 0.021(5)
C26 0.016(2) 0.033(4) 0.030(5) -0.002(2) 0.002(6) 0.000(7)
C27 0.042(5) 0.102(10) 0.041(6) 0.024(6) -0.021(5) -0.001(6)
C28 0.016(2) 0.033(4) 0.030(5) -0.002(2) 0.002(6) 0.000(7)
C29 0.051(7) 0.024(4) 0.075(8) -0.010(5) 0.002(7) 0.005(6)
C210 0.044(5) 0.042(18) 0.029(4) 0.002(9) 0.011(9) 0.003(6)

loop_
_atom_type_symbol
_atom_type_description
_atom_type_scat_dispersion_real
_atom_type_scat_dispersion_imag
_atom_type_scat_source
C C 0.0033 0.0016 'International Tables Vol C Tables 4.2.6.8 and 6.1.1.4'
H H 0.0000 0.0000 'International Tables Vol C Tables 4.2.6.8 and 6.1.1.4'
N N 0.0061 0.0033 'International Tables Vol C Tables 4.2.6.8 and 6.1.1.4'
O O 0.0106 0.0060 'International Tables Vol C Tables 4.2.6.8 and 6.1.1.4'

loop_
_geom_angle_atom_site_label_1
_geom_angle_atom_site_label_2
_geom_angle_atom_site_label_3
_geom_angle
_geom_angle_publ_flag
C6 N1 C2 110.5(4) no
C6 N1 H1A 109.5 no
C2 N1 H1A 109.5 no
C6 N1 H1B 109.5 no
C2 N1 H1B 109.5 no
H1A N1 H1B 108.1 no
C5 N4 C3 112.8(4) no
C5 N4 H4A 109.0 no
C3 N4 H4A 109.0 no
C5 N4 H4B 109.0 no
C3 N4 H4B 109.0 no
H4A N4 H4B 107.8 no
N1 C2 C3 109.9(4) no
N1 C2 H2A 109.7 no
C3 C2 H2A 109.7 no
N1 C2 H2B 109.7 no
C3 C2 H2B 109.7 no
H2A C2 H2B 108.2 no
N4 C3 C2 109.1(4) no
N4 C3 H3A 109.9 no
C2 C3 H3A 109.9 no
N4 C3 H3B 109.9 no
C2 C3 H3B 109.9 no
H3A C3 H3B 108.3 no
N4 C5 C6 110.1(4) no
N4 C5 H5A 109.6 no
C6 C5 H5A 109.6 no
N4 C5 H5B 109.6 no
C6 C5 H5B 109.6 no
H5A C5 H5B 108.2 no
N1 C6 C5 111.5(4) no
N1 C6 H6A 109.3 no
C5 C6 H6A 109.3 no
N1 C6 H6B 109.3 no
C5 C6 H6B 109.3 no
H6A C6 H6B 108.0 no
C16 C11 C12 114.1(9) no
C16 C11 C15 115.4(12) no
C12 C11 C15 103.9(7) no
C16 C11 C17 101.6(13) no
C12 C11 C17 116.7(9) no
C15 C11 C17 105.4(9) no
C19 C12 C11 112.1(9) no
C19 C12 C13 111.3(8) no
C11 C12 C13 101.5(6) no
C19 C12 C110 115.5(18) no
C11 C12 C110 107.0(12) no
C13 C12 C110 108.4(17) no
C18 C13 C14 117.8(10) no
C18 C13 C12 112.3(14) no
C14 C13 C12 104.2(8) no
C18 C13 H13 107.4 no
C14 C13 H13 107.4 no
C12 C13 H13 107.4 no
C13 C14 C15 105.8(8) no
C13 C14 H14A 110.6 no
C15 C14 H14A 110.6 no
C13 C14 H14B 110.6 no
C15 C14 H14B 110.6 no
H14A C14 H14B 108.7 no
C11 C15 C14 105.9(9) no
C11 C15 H15A 110.6 no
C14 C15 H15A 110.6 no
C11 C15 H15B 110.6 no
C14 C15 H15B 110.6 no
H15A C15 H15B 108.7 no
O12 C16 O11 116(2) no
O12 C16 C11 115.2(15) no
O11 C16 C11 128.4(16) no
C11 C17 H17A 109.5 no
C11 C17 H17B 109.5 no
H17A C17 H17B 109.5 no
C11 C17 H17C 109.5 no
H17A C17 H17C 109.5 no
H17B C17 H17C 109.5 no
O14 C18 O13 123(2) no
O14 C18 C13 127.5(16) no
O13 C18 C13 108.7(16) no
C12 C19 H19A 109.5 no
C12 C19 H19B 109.5 no
H19A C19 H19B 109.5 no
C12 C19 H19C 109.5 no
H19A C19 H19C 109.5 no
H19B C19 H19C 109.5 no
C12 C110 H11A 109.5 no
C12 C110 H11B 109.5 no
H11A C110 H11B 109.5 no
C12 C110 H11C 109.5 no
H11A C110 H11C 109.5 no
H11B C110 H11C 109.5 no
C27 C21 C25 109.0(11) no
C27 C21 C26 106.0(12) no
C25 C21 C26 114.3(9) no
C27 C21 C22 111.9(8) no
C25 C21 C22 103.1(7) no
C26 C21 C22 112.6(15) no
C29 C22 C210 104.8(17) no
C29 C22 C21 113.1(9) no
C210 C22 C21 112.4(18) no
C29 C22 C23 113.9(9) no
C210 C22 C23 108.8(17) no
C21 C22 C23 104.0(6) no
C28 C23 C24 116.2(12) no
C28 C23 C22 115.0(11) no
C24 C23 C22 103.4(8) no
C28 C23 H23 107.2 no
C24 C23 H23 107.2 no
C22 C23 H23 107.2 no
C25 C24 C23 107.4(8) no
C25 C24 H24A 110.2 no
C23 C24 H24A 110.2 no
C25 C24 H24B 110.2 no
C23 C24 H24B 110.2 no
H24A C24 H24B 108.5 no
C21 C25 C24 106.1(9) no
C21 C25 H25A 110.5 no
C24 C25 H25A 110.5 no
C21 C25 H25B 110.5 no
C24 C25 H25B 110.5 no
H25A C25 H25B 108.7 no
O22 C26 O21 122.4(15) no
O22 C26 C21 113.5(10) no
O21 C26 C21 123.9(13) no
C21 C27 H27A 109.5 no
C21 C27 H27B 109.5 no
H27A C27 H27B 109.5 no
C21 C27 H27C 109.5 no
H27A C27 H27C 109.5 no
H27B C27 H27C 109.5 no
O24 C28 O23 125.7(16) no
O24 C28 C23 125.9(10) no
O23 C28 C23 108.3(12) no
C22 C29 H9A 109.5 no
C22 C29 H9B 109.5 no
H9A C29 H9B 109.5 no
C22 C29 H9C 109.5 no
H9A C29 H9C 109.5 no
H9B C29 H9C 109.5 no
C22 C210 H21A 109.5 no
C22 C210 H21B 109.5 no
H21A C210 H21B 109.5 no
C22 C210 H21C 109.5 no
H21A C210 H21C 109.5 no
H21B C210 H21C 109.5 no

loop_
_geom_bond_atom_site_label_1
_geom_bond_atom_site_label_2
_geom_bond_distance
_geom_bond_publ_flag
N1 C6 1.481(7) no
N1 C2 1.500(6) no
N1 H1A 0.92 no
N1 H1B 0.92 no
N4 C5 1.467(5) no
N4 C3 1.484(7) no
N4 H4A 0.92 no
N4 H4B 0.92 no
C2 C3 1.516(7) no
C2 H2A 0.99 no
C2 H2B 0.99 no
C3 H3A 0.99 no
C3 H3B 0.99 no
C5 C6 1.512(6) no
C5 H5A 0.99 no
C5 H5B 0.99 no
C6 H6A 0.99 no
C6 H6B 0.99 no
O11 C16 1.274(7) no
O12 C16 1.271(7) no
O13 C18 1.273(7) no
O14 C18 1.272(7) no
C11 C16 1.534(8) no
C11 C12 1.541(9) no
C11 C15 1.546(8) no
C11 C17 1.546(9) no
C12 C19 1.534(8) no
C12 C13 1.545(8) no
C12 C110 1.552(10) no
C13 C18 1.536(8) no
C13 C14 1.544(9) no
C13 H13 1.00 no
C14 C15 1.547(8) no
C14 H14A 0.99 no
C14 H14B 0.99 no
C15 H15A 0.99 no
C15 H15B 0.99 no
C17 H17A 0.98 no
C17 H17B 0.98 no
C17 H17C 0.98 no
C19 H19A 0.98 no
C19 H19B 0.98 no
C19 H19C 0.98 no
C110 H11A 0.98 no
C110 H11B 0.98 no
C110 H11C 0.98 no
O21 C26 1.264(7) no
O22 C26 1.260(7) no
O23 C28 1.265(7) no
O24 C28 1.255(7) no
C21 C27 1.536(10) no
C21 C25 1.538(10) no
C21 C26 1.540(8) no
C21 C22 1.546(9) no
C22 C29 1.527(8) no
C22 C210 1.542(9) no
C22 C23 1.549(9) no
C23 C28 1.542(8) no
C23 C24 1.547(9) no
C23 H23 1.00 no
C24 C25 1.544(8) no
C24 H24A 0.99 no
C24 H24B 0.99 no
C25 H25A 0.99 no
C25 H25B 0.99 no
C27 H27A 0.98 no
C27 H27B 0.98 no
C27 H27C 0.98 no
C29 H9A 0.98 no
C29 H9B 0.98 no
C29 H9C 0.98 no
C210 H21A 0.98 no
C210 H21B 0.98 no
C210 H21C 0.98 no

loop_
_geom_hbond_atom_site_label_D
_geom_hbond_atom_site_label_H
_geom_hbond_atom_site_label_A
_geom_hbond_site_symmetry_A
_geom_hbond_distance_DH
_geom_hbond_distance_HA
_geom_hbond_distance_DA
_geom_hbond_angle_DHA
_geom_hbond_publ_flag
N1 H1A O11 3_556 0.92 1.80 2.70(2) 168 y
N1 H1A O13 4_556 0.92 1.75 2.65(2) 165 y
N1 H1B O12 2 0.92 1.76 2.64(2) 160 y
N1 H1B O14 . 0.92 1.75 2.64(3) 162 y
N4 H4A O22 3_465 0.92 1.85 2.756(12) 169 y
N4 H4A O24 4_545 0.92 1.70 2.598(11) 165 y
N4 H4B O21 2_675 0.92 1.78 2.677(14) 165 y
N4 H4B O23 . 0.92 1.81 2.698(15) 163 y

loop_
_geom_torsion_atom_site_label_1
_geom_torsion_atom_site_label_2
_geom_torsion_atom_site_label_3
_geom_torsion_atom_site_label_4
_geom_torsion
_geom_torsion_publ_flag
C6 N1 C2 C3 -58.1(5) no
C5 N4 C3 C2 -58.2(5) no
N1 C2 C3 N4 57.9(5) no
C3 N4 C5 C6 56.3(5) no
C2 N1 C6 C5 56.5(5) no
N4 C5 C6 N1 -54.9(6) no
C16 C11 C12 C19 -73.1(15) no
C15 C11 C12 C19 160.4(10) no
C17 C11 C12 C19 44.9(12) no
C16 C11 C12 C13 168.0(13) no
C15 C11 C12 C13 41.5(10) no
C17 C11 C12 C13 -74.0(9) no
C16 C11 C12 C110 54(2) no
C15 C11 C12 C110 -72.1(19) no
C17 C11 C12 C110 172.5(18) no
C19 C12 C13 C18 70.9(13) no
C11 C12 C13 C18 -169.7(10) no
C110 C12 C13 C18 -57.2(15) no
C19 C12 C13 C14 -160.6(10) no
C11 C12 C13 C14 -41.2(9) no
C110 C12 C13 C14 71.3(15) no
C18 C13 C14 C15 150.2(17) no
C12 C13 C14 C15 25.2(14) no
C16 C11 C15 C14 -152.0(15) no
C12 C11 C15 C14 -26.3(14) no
C17 C11 C15 C14 96.9(13) no
C13 C14 C15 C11 0.7(17) no
C12 C11 C16 O12 -158.4(16) no
C15 C11 C16 O12 -38(3) no
C17 C11 C16 O12 75(2) no
C12 C11 C16 O11 28(3) no
C15 C11 C16 O11 148(2) no
C17 C11 C16 O11 -98(3) no
C14 C13 C18 O14 158(2) no
C12 C13 C18 O14 -81(3) no
C14 C13 C18 O13 -28(3) no
C12 C13 C18 O13 93(2) no
C27 C21 C22 C29 47.2(13) no
C25 C21 C22 C29 164.2(10) no
C26 C21 C22 C29 -72.2(13) no
C27 C21 C22 C210 165.5(17) no
C25 C21 C22 C210 -77.5(18) no
C26 C21 C22 C210 46.2(17) no
C27 C21 C22 C23 -76.9(13) no
C25 C21 C22 C23 40.1(10) no
C26 C21 C22 C23 163.8(9) no
C29 C22 C23 C28 73.0(19) no
C210 C22 C23 C28 -43(2) no
C21 C22 C23 C28 -163.4(15) no
C29 C22 C23 C24 -159.2(11) no
C210 C22 C23 C24 84(2) no
C21 C22 C23 C24 -35.7(12) no
C28 C23 C24 C25 144.8(17) no
C22 C23 C24 C25 17.8(17) no
C27 C21 C25 C24 90.3(13) no
C26 C21 C25 C24 -151.3(17) no
C22 C21 C25 C24 -28.7(14) no
C23 C24 C25 C21 6.8(19) no
C27 C21 C26 O22 136(2) no
C25 C21 C26 O22 16(3) no
C22 C21 C26 O22 -101(2) no
C27 C21 C26 O21 -50(3) no
C25 C21 C26 O21 -170(2) no
C22 C21 C26 O21 73(3) no
C24 C23 C28 O24 -147(2) no
C22 C23 C28 O24 -26(4) no
C24 C23 C28 O23 35(3) no
C22 C23 C28 O23 156.5(17) no
